data_4326317
loop_
_publ_author_name
'Elodie E. Marlier'
'Stephen J. Tereniak'
'Keying Ding'
'Jenna E. Mulliken'
'Connie C. Lu'

_publ_section_title
;
 First-Row Transition-Metal Chloride Complexes of the Wide Bite-Angle
 DiphosphineiPrDPDBFphos and Reactivity Studies of Monovalent Nickel
;
_journal_name_full 'Inorganic Chemistry'
_journal_page_first 9290
_journal_page_last 9299
_journal_paper_doi 10.1021/ic200589e
_journal_volume 50
_journal_year 2011
_chemical_formula_moiety 'C38 H45 Cl Ni O P2'
_chemical_formula_sum 'C38 H45 Cl Ni O P2'
_chemical_formula_weight 673.84
_chemical_name_common (iPrDPDBFphos)Ni(Cl)(C2H3)
_chemical_name_systematic
; 
 ? 
;
_space_group_IT_number 2
_symmetry_cell_setting triclinic
_symmetry_space_group_name_Hall '-P 1'
_symmetry_space_group_name_H-M 'P -1'
_atom_sites_solution_hydrogens geom
_atom_sites_solution_primary direct
_atom_sites_solution_secondary difmap
_audit_creation_method SHELXL-97
_cell_angle_alpha 88.084(3)
_cell_angle_beta 73.958(2)
_cell_angle_gamma 89.567(3)
_cell_formula_units_Z 4
_cell_length_a 11.952(3)
_cell_length_b 15.245(3)
_cell_length_c 20.695(5)
_cell_measurement_reflns_used 2833
_cell_measurement_temperature 123(2)
_cell_measurement_theta_max 26.45
_cell_measurement_theta_min 2.67
_cell_volume 3621.9(14)
_computing_cell_refinement 'Bruker, SAINT'
_computing_data_collection 'Bruker, APEX2'
_computing_data_reduction 'Bruker, SAINT'
_computing_molecular_graphics 'Bruker SHELXTL'
_computing_publication_material 'Bruker SHELXTL'
_computing_structure_refinement 'SHELXL-97 (Sheldrick, 2008)'
_computing_structure_solution 'SHELXS-97 (Sheldrick, 2008)'
_diffrn_ambient_temperature 296(2)
_diffrn_measured_fraction_theta_full 0.974
_diffrn_measured_fraction_theta_max 0.974
_diffrn_measurement_device_type 'Bruker APEX-II CCD'
_diffrn_measurement_method 'area detector, omega scans per phi'
_diffrn_radiation_monochromator graphite
_diffrn_radiation_source 'normal-focus sealed tube'
_diffrn_radiation_type MoK\a
_diffrn_radiation_wavelength 0.71073
_diffrn_reflns_av_R_equivalents 0.0223
_diffrn_reflns_av_sigmaI/netI 0.0358
_diffrn_reflns_limit_h_max 15
_diffrn_reflns_limit_h_min -13
_diffrn_reflns_limit_k_max 18
_diffrn_reflns_limit_k_min -19
_diffrn_reflns_limit_l_max 25
_diffrn_reflns_limit_l_min -25
_diffrn_reflns_number 26923
_diffrn_reflns_theta_full 26.51
_diffrn_reflns_theta_max 26.51
_diffrn_reflns_theta_min 1.71
_diffrn_standards_number 0
_exptl_absorpt_coefficient_mu 0.725
_exptl_absorpt_correction_T_max 0.8990
_exptl_absorpt_correction_T_min 0.8011
_exptl_absorpt_correction_type multi-scan
_exptl_absorpt_process_details 'SADABs, R. Blessing, 1995'
_exptl_crystal_colour yellow
_exptl_crystal_density_diffrn 1.236
_exptl_crystal_density_meas 0
_exptl_crystal_description block
_exptl_crystal_F_000 1424
_exptl_crystal_size_max 0.32
_exptl_crystal_size_mid 0.16
_exptl_crystal_size_min 0.15
_refine_diff_density_max 1.056
_refine_diff_density_min -0.680
_refine_diff_density_rms 0.078
_refine_ls_extinction_method none
_refine_ls_goodness_of_fit_ref 1.128
_refine_ls_hydrogen_treatment constr
_refine_ls_matrix_type full
_refine_ls_number_parameters 775
_refine_ls_number_reflns 14614
_refine_ls_number_restraints 0
_refine_ls_restrained_S_all 1.128
_refine_ls_R_factor_all 0.0645
_refine_ls_R_factor_gt 0.0563
_refine_ls_shift/su_max 0.001
_refine_ls_shift/su_mean 0.000
_refine_ls_structure_factor_coef Fsqd
_refine_ls_weighting_details 'calc w=1/[\s^2^(Fo^2^)+(0.0435P)^2^+8.0040P] where P=(Fo^2^+2Fc^2^)/3'
_refine_ls_weighting_scheme calc
_refine_ls_wR_factor_gt 0.1406
_refine_ls_wR_factor_ref 0.1437
_reflns_number_gt 12412
_reflns_number_total 14614
_reflns_threshold_expression >2sigma(I)
_cod_data_source_file ic200589e_si_003_5.cif
_cod_data_source_block complex6
_cod_database_code 4326317

loop_
_symmetry_equiv_pos_as_xyz
'x, y, z'
'-x, -y, -z'

loop_
_atom_site_label
_atom_site_type_symbol
_atom_site_fract_x
_atom_site_fract_y
_atom_site_fract_z
_atom_site_U_iso_or_equiv
_atom_site_adp_type
_atom_site_occupancy
_atom_site_symmetry_multiplicity
_atom_site_calc_flag
_atom_site_refinement_flags
Ni1A Ni 0.14568(4) 0.52757(3) 0.78940(2) 0.02695(11) Uani 1 1 d .
P1A P 0.23806(8) 0.52936(6) 0.86796(4) 0.02779(19) Uani 1 1 d .
P2A P 0.06707(7) 0.53378(6) 0.70445(5) 0.02629(18) Uani 1 1 d .
Cl1A Cl -0.01413(8) 0.46541(7) 0.85855(5) 0.0406(2) Uani 1 1 d .
C37A C 0.2679(4) 0.6004(2) 0.73447(19) 0.0352(8) Uani 1 1 d .
H37A H 0.2534 0.6595 0.7428 0.042 Uiso 1 1 calc R
C38A C 0.3598(4) 0.5896(3) 0.6915(2) 0.0392(9) Uani 1 1 d .
H38A H 0.3844 0.5333 0.6786 0.047 Uiso 1 1 calc R
H38B H 0.4051 0.6378 0.6717 0.047 Uiso 1 1 calc R
O1A O 0.4842(2) 0.37679(15) 0.64545(11) 0.0275(5) Uani 1 1 d .
C1A C 0.0915(4) 0.6428(3) 0.9528(3) 0.0625(13) Uani 1 1 d .
H1AA H 0.0812 0.6965 0.9767 0.094 Uiso 1 1 calc R
H1AB H 0.0684 0.5941 0.9842 0.094 Uiso 1 1 calc R
H1AC H 0.0445 0.6441 0.9219 0.094 Uiso 1 1 calc R
C2A C 0.2633(5) 0.7135(3) 0.8682(2) 0.0576(12) Uani 1 1 d .
H2AA H 0.2514 0.7651 0.8946 0.086 Uiso 1 1 calc R
H2AB H 0.2216 0.7191 0.8348 0.086 Uiso 1 1 calc R
H2AC H 0.3449 0.7068 0.8465 0.086 Uiso 1 1 calc R
C3A C 0.2191(4) 0.6330(3) 0.9139(2) 0.0402(9) Uani 1 1 d .
H3AA H 0.2643 0.6282 0.9468 0.048 Uiso 1 1 calc R
C4A C 0.2465(4) 0.4531(3) 0.9943(2) 0.0506(11) Uani 1 1 d .
H4AA H 0.2184 0.4070 1.0274 0.076 Uiso 1 1 calc R
H4AB H 0.2259 0.5089 1.0144 0.076 Uiso 1 1 calc R
H4AC H 0.3297 0.4492 0.9775 0.076 Uiso 1 1 calc R
C5A C 0.2089(4) 0.3526(3) 0.9085(2) 0.0464(10) Uani 1 1 d .
H5AA H 0.1842 0.3099 0.9448 0.070 Uiso 1 1 calc R
H5AB H 0.2897 0.3439 0.8860 0.070 Uiso 1 1 calc R
H5AC H 0.1636 0.3461 0.8772 0.070 Uiso 1 1 calc R
C6A C 0.1917(3) 0.4441(3) 0.93620(19) 0.0381(9) Uani 1 1 d .
H6AA H 0.1076 0.4515 0.9553 0.046 Uiso 1 1 calc R
C7A C 0.3941(3) 0.5095(2) 0.84046(17) 0.0284(7) Uani 1 1 d .
C8A C 0.4737(3) 0.5480(3) 0.86869(19) 0.0366(8) Uani 1 1 d .
H8AA H 0.4495 0.5918 0.8997 0.044 Uiso 1 1 calc R
C9A C 0.5895(3) 0.5212(3) 0.8507(2) 0.0429(9) Uani 1 1 d .
H9AA H 0.6425 0.5475 0.8696 0.051 Uiso 1 1 calc R
C10A C 0.6260(3) 0.4560(3) 0.80503(19) 0.0392(9) Uani 1 1 d .
H10A H 0.7035 0.4385 0.7935 0.047 Uiso 1 1 calc R
C11A C 0.5478(3) 0.4160(2) 0.77587(17) 0.0305(7) Uani 1 1 d .
C12A C 0.4325(3) 0.4446(2) 0.79294(17) 0.0290(7) Uani 1 1 d .
H12A H 0.3804 0.4203 0.7725 0.035 Uiso 1 1 calc R
C13A C 0.5854(3) 0.3405(3) 0.73226(17) 0.0320(8) Uani 1 1 d .
C14A C 0.6560(3) 0.2753(3) 0.7505(2) 0.0423(9) Uani 1 1 d .
H14A H 0.6797 0.2827 0.7892 0.051 Uiso 1 1 calc R
C15A C 0.6922(3) 0.2005(3) 0.7137(2) 0.0476(11) Uani 1 1 d .
H15A H 0.7373 0.1589 0.7288 0.057 Uiso 1 1 calc R
C16A C 0.6623(3) 0.1873(3) 0.6554(2) 0.0421(9) Uani 1 1 d .
H16A H 0.6864 0.1374 0.6307 0.050 Uiso 1 1 calc R
C17A C 0.5941(3) 0.2514(2) 0.63424(18) 0.0334(8) Uani 1 1 d .
C18A C 0.5555(3) 0.3239(2) 0.67308(17) 0.0298(7) Uani 1 1 d .
C19A C 0.4152(3) 0.3652(2) 0.54366(17) 0.0321(8) Uani 1 1 d .
C20A C 0.4277(4) 0.3139(3) 0.48724(19) 0.0410(9) Uani 1 1 d .
H20A H 0.3879 0.3305 0.4561 0.049 Uiso 1 1 calc R
C21A C 0.4969(4) 0.2393(3) 0.4756(2) 0.0458(10) Uani 1 1 d .
H21A H 0.5029 0.2082 0.4369 0.055 Uiso 1 1 calc R
C22A C 0.5568(4) 0.2107(3) 0.5202(2) 0.0428(9) Uani 1 1 d .
H22A H 0.6024 0.1604 0.5126 0.051 Uiso 1 1 calc R
C23A C 0.5467(3) 0.2598(2) 0.57728(18) 0.0338(8) Uani 1 1 d .
C24A C 0.4789(3) 0.3354(2) 0.58715(17) 0.0299(7) Uani 1 1 d .
C25A C 0.1693(3) 0.5230(2) 0.62124(17) 0.0286(7) Uani 1 1 d .
C26A C 0.1686(3) 0.5760(3) 0.56519(19) 0.0357(8) Uani 1 1 d .
H26A H 0.1130 0.6199 0.5686 0.043 Uiso 1 1 calc R
C27A C 0.2511(3) 0.5631(3) 0.5041(2) 0.0406(9) Uani 1 1 d .
H27A H 0.2514 0.5996 0.4672 0.049 Uiso 1 1 calc R
C28A C 0.3326(3) 0.4969(3) 0.49768(18) 0.0362(8) Uani 1 1 d .
H28A H 0.3870 0.4890 0.4564 0.043 Uiso 1 1 calc R
C29A C 0.3341(3) 0.4412(2) 0.55293(17) 0.0293(7) Uani 1 1 d .
C30A C 0.2530(3) 0.4568(2) 0.61433(17) 0.0287(7) Uani 1 1 d .
H30A H 0.2547 0.4220 0.6519 0.034 Uiso 1 1 calc R
C31A C 0.0589(4) 0.7195(2) 0.6996(2) 0.0441(10) Uani 1 1 d .
H31A H 0.0121 0.7707 0.6987 0.066 Uiso 1 1 calc R
H31B H 0.1233 0.7196 0.6597 0.066 Uiso 1 1 calc R
H31C H 0.0878 0.7198 0.7385 0.066 Uiso 1 1 calc R
C32A C -0.1201(3) 0.6396(2) 0.7642(2) 0.0386(9) Uani 1 1 d .
H32A H -0.1622 0.6932 0.7630 0.058 Uiso 1 1 calc R
H32B H -0.0943 0.6365 0.8042 0.058 Uiso 1 1 calc R
H32C H -0.1700 0.5905 0.7642 0.058 Uiso 1 1 calc R
C33A C -0.0148(3) 0.6372(2) 0.70249(19) 0.0316(8) Uani 1 1 d .
H33A H -0.0432 0.6381 0.6623 0.038 Uiso 1 1 calc R
C34A C 0.0072(3) 0.3574(2) 0.7007(2) 0.0356(8) Uani 1 1 d .
H34A H -0.0520 0.3151 0.7008 0.053 Uiso 1 1 calc R
H34B H 0.0366 0.3461 0.7389 0.053 Uiso 1 1 calc R
H34C H 0.0695 0.3532 0.6601 0.053 Uiso 1 1 calc R
C35A C -0.1085(3) 0.4659(2) 0.6508(2) 0.0357(8) Uani 1 1 d .
H35A H -0.1646 0.4201 0.6539 0.053 Uiso 1 1 calc R
H35B H -0.0534 0.4664 0.6071 0.053 Uiso 1 1 calc R
H35C H -0.1475 0.5215 0.6576 0.053 Uiso 1 1 calc R
C36A C -0.0448(3) 0.4497(2) 0.70443(18) 0.0285(7) Uani 1 1 d .
H36A H -0.1036 0.4524 0.7480 0.034 Uiso 1 1 calc R
Ni1B Ni 1.07836(4) 1.02036(3) 0.77711(2) 0.02925(11) Uani 1 1 d .
P1B P 0.91355(8) 1.02502(6) 0.85695(4) 0.02685(19) Uani 1 1 d .
P2B P 1.23653(7) 1.02589(6) 0.69112(5) 0.02900(19) Uani 1 1 d .
Cl1B Cl 1.17519(9) 0.95955(7) 0.84706(5) 0.0450(2) Uani 1 1 d .
C37B C 1.0029(4) 1.0929(3) 0.7231(3) 0.0538(13) Uani 1 1 d .
H37C H 1.0068 1.1517 0.7327 0.065 Uiso 1 1 calc R
C38B C 0.9588(3) 1.0854(3) 0.6861(2) 0.0375(9) Uani 1 1 d .
H38C H 0.9485 1.0298 0.6715 0.045 Uiso 1 1 calc R
H38D H 0.9302 1.1344 0.6680 0.045 Uiso 1 1 calc R
O1B O 0.8716(2) 0.86876(15) 0.63964(11) 0.0271(5) Uani 1 1 d .
C1B C 0.8868(5) 1.2096(3) 0.8574(3) 0.0572(12) Uani 1 1 d .
H1BA H 0.8760 1.2612 0.8838 0.086 Uiso 1 1 calc R
H1BB H 0.8226 1.2036 0.8384 0.086 Uiso 1 1 calc R
H1BC H 0.9580 1.2148 0.8219 0.086 Uiso 1 1 calc R
C2B C 0.9924(5) 1.1395(3) 0.9343(3) 0.0685(16) Uani 1 1 d .
H2BA H 0.9831 1.1934 0.9579 0.103 Uiso 1 1 calc R
H2BB H 1.0653 1.1404 0.9000 0.103 Uiso 1 1 calc R
H2BC H 0.9913 1.0911 0.9653 0.103 Uiso 1 1 calc R
C3B C 0.8927(4) 1.1293(3) 0.9019(2) 0.0405(9) Uani 1 1 d .
H3BA H 0.8195 1.1254 0.9379 0.049 Uiso 1 1 calc R
C4B C 0.7896(4) 0.9521(3) 0.9850(2) 0.0529(11) Uani 1 1 d .
H4BA H 0.7867 0.9059 1.0181 0.079 Uiso 1 1 calc R
H4BB H 0.7206 0.9502 0.9699 0.079 Uiso 1 1 calc R
H4BC H 0.7942 1.0078 1.0045 0.079 Uiso 1 1 calc R
C5B C 0.9013(4) 0.8482(3) 0.8983(2) 0.0455(10) Uani 1 1 d .
H5BA H 0.8923 0.8057 0.9346 0.068 Uiso 1 1 calc R
H5BB H 0.9750 0.8397 0.8658 0.068 Uiso 1 1 calc R
H5BC H 0.8398 0.8412 0.8773 0.068 Uiso 1 1 calc R
C6B C 0.8965(3) 0.9400(3) 0.92535(18) 0.0371(8) Uani 1 1 d .
H6BA H 0.9645 0.9456 0.9427 0.044 Uiso 1 1 calc R
C7B C 0.7813(3) 1.0082(2) 0.83164(16) 0.0259(7) Uani 1 1 d .
C8B C 0.6763(3) 1.0497(2) 0.85973(18) 0.0343(8) Uani 1 1 d .
H8BA H 0.6723 1.0934 0.8906 0.041 Uiso 1 1 calc R
C9B C 0.5767(3) 1.0263(3) 0.8418(2) 0.0391(9) Uani 1 1 d .
H9BA H 0.5071 1.0557 0.8597 0.047 Uiso 1 1 calc R
C10B C 0.5809(3) 0.9598(3) 0.79773(19) 0.0361(8) Uani 1 1 d .
H10B H 0.5136 0.9436 0.7868 0.043 Uiso 1 1 calc R
C11B C 0.6854(3) 0.9164(2) 0.76924(17) 0.0298(7) Uani 1 1 d .
C12B C 0.7851(3) 0.9429(2) 0.78554(16) 0.0270(7) Uani 1 1 d .
H12B H 0.8558 0.9165 0.7652 0.032 Uiso 1 1 calc R
C13B C 0.6867(3) 0.8387(2) 0.72777(18) 0.0313(7) Uani 1 1 d .
C14B C 0.5983(3) 0.7759(3) 0.7489(2) 0.0395(9) Uani 1 1 d .
H14B H 0.5377 0.7864 0.7871 0.047 Uiso 1 1 calc R
C15B C 0.5965(4) 0.6989(3) 0.7157(2) 0.0449(10) Uani 1 1 d .
H15B H 0.5370 0.6584 0.7330 0.054 Uiso 1 1 calc R
C16B C 0.6820(4) 0.6812(3) 0.6572(2) 0.0416(9) Uani 1 1 d .
H16B H 0.6806 0.6297 0.6346 0.050 Uiso 1 1 calc R
C17B C 0.7704(3) 0.7432(2) 0.63335(18) 0.0333(8) Uani 1 1 d .
C18B C 0.7730(3) 0.8184(2) 0.66953(17) 0.0292(7) Uani 1 1 d .
C19B C 1.0366(3) 0.8508(2) 0.53789(17) 0.0334(8) Uani 1 1 d .
C20B C 1.0752(4) 0.7966(3) 0.48285(19) 0.0430(10) Uani 1 1 d .
H20B H 1.1445 0.8111 0.4507 0.052 Uiso 1 1 calc R
C21B C 1.0155(4) 0.7225(3) 0.4737(2) 0.0490(11) Uani 1 1 d .
H21B H 1.0448 0.6896 0.4357 0.059 Uiso 1 1 calc R
C22B C 0.9138(4) 0.6967(3) 0.5200(2) 0.0440(10) Uani 1 1 d .
H22B H 0.8744 0.6464 0.5144 0.053 Uiso 1 1 calc R
C23B C 0.8717(3) 0.7484(2) 0.57563(19) 0.0356(8) Uani 1 1 d .
C24B C 0.9316(3) 0.8243(2) 0.58253(17) 0.0306(7) Uani 1 1 d .
C25B C 1.2115(3) 1.0109(2) 0.60907(18) 0.0311(7) Uani 1 1 d .
C26B C 1.2645(3) 1.0611(3) 0.5509(2) 0.0421(10) Uani 1 1 d .
H26B H 1.3183 1.1042 0.5523 0.051 Uiso 1 1 calc R
C27B C 1.2375(3) 1.0468(3) 0.4922(2) 0.0484(11) Uani 1 1 d .
H27B H 1.2705 1.0823 0.4544 0.058 Uiso 1 1 calc R
C28B C 1.1617(3) 0.9803(3) 0.48781(19) 0.0428(10) Uani 1 1 d .
H28B H 1.1456 0.9710 0.4471 0.051 Uiso 1 1 calc R
C29B C 1.1092(3) 0.9270(2) 0.54448(17) 0.0326(8) Uani 1 1 d .
C30B C 1.1339(3) 0.9449(2) 0.60458(17) 0.0305(7) Uani 1 1 d .
H30B H 1.0975 0.9117 0.6431 0.037 Uiso 1 1 calc R
C31B C 1.3606(4) 1.1373(3) 0.7491(2) 0.0524(11) Uani 1 1 d .
H31D H 1.4015 1.1918 0.7469 0.079 Uiso 1 1 calc R
H31E H 1.4126 1.0893 0.7504 0.079 Uiso 1 1 calc R
H31F H 1.2962 1.1347 0.7889 0.079 Uiso 1 1 calc R
C32B C 1.2405(4) 1.2113(3) 0.6823(3) 0.0681(16) Uani 1 1 d .
H32D H 1.2856 1.2637 0.6803 0.102 Uiso 1 1 calc R
H32E H 1.1743 1.2118 0.7211 0.102 Uiso 1 1 calc R
H32F H 1.2144 1.2089 0.6424 0.102 Uiso 1 1 calc R
C33B C 1.3155(3) 1.1310(2) 0.6869(2) 0.0424(10) Uani 1 1 d .
H33B H 1.3825 1.1315 0.6469 0.051 Uiso 1 1 calc R
C34B C 1.4661(3) 0.9602(3) 0.6384(2) 0.0393(9) Uani 1 1 d .
H34D H 1.5211 0.9156 0.6424 0.059 Uiso 1 1 calc R
H34E H 1.4965 1.0168 0.6437 0.059 Uiso 1 1 calc R
H34F H 1.4526 0.9582 0.5948 0.059 Uiso 1 1 calc R
C35B C 1.3069(3) 0.8511(2) 0.6919(2) 0.0349(8) Uani 1 1 d .
H35D H 1.3678 0.8101 0.6928 0.052 Uiso 1 1 calc R
H35E H 1.2829 0.8440 0.6518 0.052 Uiso 1 1 calc R
H35F H 1.2418 0.8405 0.7306 0.052 Uiso 1 1 calc R
C36B C 1.3516(3) 0.9443(2) 0.69272(19) 0.0302(7) Uani 1 1 d .
H36B H 1.3689 0.9498 0.7360 0.036 Uiso 1 1 calc R

loop_
_atom_site_aniso_label
_atom_site_aniso_U_11
_atom_site_aniso_U_22
_atom_site_aniso_U_33
_atom_site_aniso_U_23
_atom_site_aniso_U_13
_atom_site_aniso_U_12
Ni1A 0.0231(2) 0.0274(2) 0.0305(2) 0.00403(17) -0.00814(17) -0.00132(16)
P1A 0.0250(4) 0.0306(5) 0.0262(4) 0.0005(3) -0.0046(3) 0.0009(3)
P2A 0.0221(4) 0.0237(4) 0.0340(5) 0.0038(3) -0.0099(3) -0.0013(3)
Cl1A 0.0320(5) 0.0519(6) 0.0353(5) 0.0069(4) -0.0057(4) -0.0060(4)
C37A 0.049(2) 0.0274(18) 0.038(2) 0.0059(15) -0.0277(19) -0.0112(16)
C38A 0.051(2) 0.037(2) 0.039(2) 0.0022(16) -0.028(2) -0.0140(17)
O1A 0.0266(12) 0.0310(12) 0.0247(12) -0.0004(9) -0.0071(9) 0.0025(9)
C1A 0.055(3) 0.057(3) 0.064(3) -0.017(2) 0.004(2) 0.017(2)
C2A 0.084(4) 0.032(2) 0.055(3) -0.0085(19) -0.015(3) -0.003(2)
C3A 0.042(2) 0.041(2) 0.035(2) -0.0076(16) -0.0055(17) 0.0042(17)
C4A 0.049(2) 0.068(3) 0.032(2) 0.010(2) -0.0074(18) 0.006(2)
C5A 0.040(2) 0.041(2) 0.056(3) 0.0178(19) -0.0121(19) -0.0034(18)
C6A 0.0303(19) 0.046(2) 0.034(2) 0.0150(16) -0.0041(15) -0.0018(16)
C7A 0.0258(17) 0.0339(18) 0.0244(16) 0.0030(13) -0.0056(13) -0.0005(14)
C8A 0.036(2) 0.044(2) 0.0307(19) -0.0006(16) -0.0108(15) -0.0087(16)
C9A 0.033(2) 0.062(3) 0.035(2) -0.0027(18) -0.0120(16) -0.0119(18)
C10A 0.0215(17) 0.061(3) 0.034(2) 0.0027(18) -0.0069(15) -0.0029(16)
C11A 0.0250(17) 0.043(2) 0.0228(16) 0.0038(14) -0.0064(13) 0.0011(14)
C12A 0.0236(16) 0.0369(19) 0.0273(17) 0.0036(14) -0.0088(13) -0.0019(14)
C13A 0.0208(16) 0.045(2) 0.0272(17) 0.0046(15) -0.0021(13) 0.0037(14)
C14A 0.0292(19) 0.058(3) 0.036(2) 0.0084(18) -0.0056(16) 0.0112(18)
C15A 0.033(2) 0.056(3) 0.047(2) 0.013(2) -0.0002(18) 0.0174(18)
C16A 0.036(2) 0.038(2) 0.042(2) 0.0020(17) 0.0066(17) 0.0128(16)
C17A 0.0245(17) 0.0357(19) 0.0326(19) 0.0022(15) 0.0039(14) 0.0018(14)
C18A 0.0215(16) 0.0333(18) 0.0307(18) 0.0050(14) -0.0014(13) 0.0046(13)
C19A 0.0298(18) 0.039(2) 0.0244(17) 0.0009(14) -0.0027(14) -0.0061(15)
C20A 0.045(2) 0.048(2) 0.0303(19) -0.0035(16) -0.0095(17) -0.0074(18)
C21A 0.051(2) 0.053(3) 0.029(2) -0.0155(18) -0.0026(17) -0.009(2)
C22A 0.041(2) 0.038(2) 0.039(2) -0.0070(17) 0.0061(17) -0.0018(17)
C23A 0.0285(18) 0.038(2) 0.0297(18) -0.0006(15) 0.0017(14) -0.0035(15)
C24A 0.0279(17) 0.0323(18) 0.0256(17) 0.0008(13) -0.0010(13) -0.0048(14)
C25A 0.0262(17) 0.0313(18) 0.0305(18) 0.0054(14) -0.0121(14) -0.0061(14)
C26A 0.0310(19) 0.039(2) 0.040(2) 0.0109(16) -0.0169(16) -0.0067(15)
C27A 0.038(2) 0.050(2) 0.037(2) 0.0195(17) -0.0179(17) -0.0115(18)
C28A 0.0338(19) 0.049(2) 0.0250(18) 0.0041(15) -0.0077(15) -0.0116(17)
C29A 0.0282(17) 0.0377(19) 0.0238(16) 0.0009(14) -0.0103(13) -0.0069(14)
C30A 0.0289(17) 0.0327(18) 0.0265(17) 0.0042(13) -0.0114(14) -0.0062(14)
C31A 0.047(2) 0.0253(19) 0.067(3) 0.0073(18) -0.030(2) -0.0025(16)
C32A 0.039(2) 0.0313(19) 0.048(2) -0.0060(16) -0.0161(18) 0.0087(16)
C33A 0.0352(19) 0.0231(17) 0.042(2) 0.0023(14) -0.0206(16) 0.0000(14)
C34A 0.0347(19) 0.0264(18) 0.045(2) 0.0040(15) -0.0113(16) -0.0040(15)
C35A 0.0311(19) 0.0313(19) 0.047(2) -0.0037(16) -0.0153(16) -0.0004(15)
C36A 0.0217(16) 0.0256(16) 0.0384(19) 0.0003(14) -0.0089(14) -0.0022(13)
Ni1B 0.0234(2) 0.0275(2) 0.0363(3) 0.00418(18) -0.00818(18) 0.00044(17)
P1B 0.0287(4) 0.0302(4) 0.0241(4) -0.0006(3) -0.0115(3) 0.0016(3)
P2B 0.0206(4) 0.0228(4) 0.0422(5) 0.0034(4) -0.0068(4) -0.0006(3)
Cl1B 0.0444(5) 0.0510(6) 0.0430(5) 0.0021(4) -0.0182(4) 0.0061(4)
C37B 0.040(2) 0.040(2) 0.058(3) 0.020(2) 0.022(2) 0.0151(19)
C38B 0.0257(19) 0.033(2) 0.040(2) 0.0009(17) 0.0124(17) 0.0081(15)
O1B 0.0264(12) 0.0333(13) 0.0224(11) -0.0020(9) -0.0080(9) 0.0010(10)
C1B 0.075(3) 0.035(2) 0.073(3) -0.005(2) -0.038(3) 0.003(2)
C2B 0.089(4) 0.058(3) 0.085(4) -0.035(3) -0.064(3) 0.016(3)
C3B 0.048(2) 0.039(2) 0.040(2) -0.0122(17) -0.0195(18) 0.0100(17)
C4B 0.052(3) 0.075(3) 0.030(2) 0.014(2) -0.0104(19) 0.005(2)
C5B 0.045(2) 0.039(2) 0.052(3) 0.0171(18) -0.0144(19) 0.0009(18)
C6B 0.038(2) 0.047(2) 0.0280(18) 0.0096(16) -0.0129(16) 0.0017(17)
C7B 0.0244(16) 0.0351(18) 0.0188(15) 0.0030(13) -0.0074(12) 0.0002(13)
C8B 0.0339(19) 0.038(2) 0.0316(19) -0.0015(15) -0.0103(15) 0.0064(15)
C9B 0.0265(18) 0.050(2) 0.040(2) 0.0009(17) -0.0075(16) 0.0106(16)
C10B 0.0235(17) 0.052(2) 0.036(2) 0.0039(17) -0.0135(15) -0.0015(16)
C11B 0.0276(17) 0.0401(19) 0.0222(16) 0.0035(14) -0.0081(13) 0.0002(14)
C12B 0.0211(15) 0.0363(18) 0.0222(16) 0.0016(13) -0.0041(12) 0.0009(13)
C13B 0.0275(17) 0.041(2) 0.0295(18) 0.0031(15) -0.0142(14) -0.0037(15)
C14B 0.0314(19) 0.056(2) 0.034(2) 0.0043(17) -0.0145(16) -0.0103(17)
C15B 0.044(2) 0.052(2) 0.047(2) 0.0119(19) -0.027(2) -0.0220(19)
C16B 0.055(3) 0.039(2) 0.043(2) 0.0022(17) -0.033(2) -0.0113(18)
C17B 0.040(2) 0.0361(19) 0.0316(18) -0.0001(15) -0.0235(16) -0.0010(16)
C18B 0.0286(17) 0.0338(18) 0.0297(17) 0.0033(14) -0.0159(14) -0.0051(14)
C19B 0.039(2) 0.040(2) 0.0225(17) 0.0006(14) -0.0112(15) 0.0100(16)
C20B 0.048(2) 0.054(2) 0.0253(18) -0.0031(17) -0.0076(17) 0.0176(19)
C21B 0.068(3) 0.053(3) 0.032(2) -0.0151(18) -0.022(2) 0.023(2)
C22B 0.064(3) 0.042(2) 0.036(2) -0.0091(17) -0.029(2) 0.011(2)
C23B 0.046(2) 0.036(2) 0.0330(19) -0.0029(15) -0.0249(17) 0.0047(16)
C24B 0.0364(19) 0.0366(19) 0.0223(16) -0.0021(14) -0.0141(14) 0.0078(15)
C25B 0.0221(16) 0.0335(18) 0.0352(19) 0.0074(14) -0.0049(14) 0.0036(14)
C26B 0.0255(18) 0.046(2) 0.050(2) 0.0216(19) -0.0048(17) 0.0017(16)
C27B 0.0272(19) 0.066(3) 0.043(2) 0.029(2) 0.0010(17) 0.0062(19)
C28B 0.032(2) 0.062(3) 0.0294(19) 0.0128(18) -0.0020(15) 0.0137(18)
C29B 0.0271(17) 0.040(2) 0.0265(17) 0.0040(14) -0.0017(14) 0.0105(15)
C30B 0.0262(17) 0.0338(18) 0.0270(17) 0.0073(14) -0.0010(13) 0.0047(14)
C31B 0.051(3) 0.037(2) 0.065(3) -0.015(2) -0.008(2) -0.0166(19)
C32B 0.044(3) 0.027(2) 0.113(4) 0.013(2) 0.010(3) 0.0051(18)
C33B 0.0303(19) 0.0234(18) 0.066(3) 0.0020(17) -0.0007(18) -0.0030(15)
C34B 0.0264(18) 0.035(2) 0.057(2) -0.0079(17) -0.0112(17) 0.0041(15)
C35B 0.0352(19) 0.0241(17) 0.049(2) -0.0039(15) -0.0176(17) 0.0012(14)
C36B 0.0247(17) 0.0263(17) 0.042(2) -0.0045(14) -0.0134(15) 0.0039(13)

loop_
_atom_type_symbol
_atom_type_description
_atom_type_scat_dispersion_real
_atom_type_scat_dispersion_imag
_atom_type_scat_source
C C 0.0033 0.0016 'International Tables Vol C Tables 4.2.6.8 and 6.1.1.4'
H H 0.0000 0.0000 'International Tables Vol C Tables 4.2.6.8 and 6.1.1.4'
O O 0.0106 0.0060 'International Tables Vol C Tables 4.2.6.8 and 6.1.1.4'
P P 0.1023 0.0942 'International Tables Vol C Tables 4.2.6.8 and 6.1.1.4'
Cl Cl 0.1484 0.1585 'International Tables Vol C Tables 4.2.6.8 and 6.1.1.4'
Ni Ni 0.3393 1.1124 'International Tables Vol C Tables 4.2.6.8 and 6.1.1.4'

loop_
_geom_angle_atom_site_label_1
_geom_angle_atom_site_label_2
_geom_angle_atom_site_label_3
_geom_angle
C37A Ni1A P1A 87.64(11)
C37A Ni1A P2A 86.75(10)
P1A Ni1A P2A 174.39(4)
C37A Ni1A Cl1A 169.66(13)
P1A Ni1A Cl1A 93.35(4)
P2A Ni1A Cl1A 92.19(4)
C7A P1A C3A 106.09(18)
C7A P1A C6A 100.85(16)
C3A P1A C6A 103.28(19)
C7A P1A Ni1A 116.21(12)
C3A P1A Ni1A 113.49(14)
C6A P1A Ni1A 115.32(13)
C25A P2A C33A 107.32(16)
C25A P2A C36A 102.27(16)
C33A P2A C36A 101.74(15)
C25A P2A Ni1A 115.27(11)
C33A P2A Ni1A 111.79(12)
C36A P2A Ni1A 117.06(12)
C38A C37A Ni1A 136.9(3)
C38A C37A H37A 111.5
Ni1A C37A H37A 111.5
C37A C38A H38A 120.0
C37A C38A H38B 120.0
H38A C38A H38B 120.0
C18A O1A C24A 105.3(3)
C3A C1A H1AA 109.5
C3A C1A H1AB 109.5
H1AA C1A H1AB 109.5
C3A C1A H1AC 109.5
H1AA C1A H1AC 109.5
H1AB C1A H1AC 109.5
C3A C2A H2AA 109.5
C3A C2A H2AB 109.5
H2AA C2A H2AB 109.5
C3A C2A H2AC 109.5
H2AA C2A H2AC 109.5
H2AB C2A H2AC 109.5
C1A C3A C2A 111.5(4)
C1A C3A P1A 109.2(3)
C2A C3A P1A 113.1(3)
C1A C3A H3AA 107.6
C2A C3A H3AA 107.6
P1A C3A H3AA 107.6
C6A C4A H4AA 109.5
C6A C4A H4AB 109.5
H4AA C4A H4AB 109.5
C6A C4A H4AC 109.5
H4AA C4A H4AC 109.5
H4AB C4A H4AC 109.5
C6A C5A H5AA 109.5
C6A C5A H5AB 109.5
H5AA C5A H5AB 109.5
C6A C5A H5AC 109.5
H5AA C5A H5AC 109.5
H5AB C5A H5AC 109.5
C5A C6A C4A 111.4(3)
C5A C6A P1A 111.2(3)
C4A C6A P1A 114.4(3)
C5A C6A H6AA 106.4
C4A C6A H6AA 106.4
P1A C6A H6AA 106.4
C8A C7A C12A 119.1(3)
C8A C7A P1A 123.8(3)
C12A C7A P1A 116.8(3)
C7A C8A C9A 120.2(4)
C7A C8A H8AA 119.9
C9A C8A H8AA 119.9
C10A C9A C8A 120.3(4)
C10A C9A H9AA 119.9
C8A C9A H9AA 119.9
C9A C10A C11A 120.8(3)
C9A C10A H10A 119.6
C11A C10A H10A 119.6
C12A C11A C10A 118.6(3)
C12A C11A C13A 121.2(3)
C10A C11A C13A 120.1(3)
C11A C12A C7A 121.0(3)
C11A C12A H12A 119.5
C7A C12A H12A 119.5
C18A C13A C14A 114.0(3)
C18A C13A C11A 126.5(3)
C14A C13A C11A 119.5(3)
C15A C14A C13A 123.3(4)
C15A C14A H14A 118.3
C13A C14A H14A 118.3
C16A C15A C14A 120.9(4)
C16A C15A H15A 119.6
C14A C15A H15A 119.6
C15A C16A C17A 117.9(4)
C15A C16A H16A 121.0
C17A C16A H16A 121.0
C18A C17A C16A 120.2(4)
C18A C17A C23A 106.4(3)
C16A C17A C23A 133.4(4)
C17A C18A O1A 111.2(3)
C17A C18A C13A 123.6(3)
O1A C18A C13A 125.1(3)
C24A C19A C20A 114.2(3)
C24A C19A C29A 127.1(3)
C20A C19A C29A 118.6(3)
C21A C20A C19A 123.1(4)
C21A C20A H20A 118.4
C19A C20A H20A 118.4
C22A C21A C20A 121.2(4)
C22A C21A H21A 119.4
C20A C21A H21A 119.4
C21A C22A C23A 117.7(4)
C21A C22A H22A 121.1
C23A C22A H22A 121.1
C24A C23A C22A 120.1(4)
C24A C23A C17A 105.8(3)
C22A C23A C17A 134.1(4)
C23A C24A C19A 123.7(3)
C23A C24A O1A 111.2(3)
C19A C24A O1A 125.1(3)
C26A C25A C30A 118.7(3)
C26A C25A P2A 124.3(3)
C30A C25A P2A 117.0(3)
C27A C26A C25A 119.9(4)
C27A C26A H26A 120.0
C25A C26A H26A 120.0
C28A C27A C26A 120.9(3)
C28A C27A H27A 119.6
C26A C27A H27A 119.6
C27A C28A C29A 120.6(3)
C27A C28A H28A 119.7
C29A C28A H28A 119.7
C30A C29A C28A 117.7(3)
C30A C29A C19A 122.3(3)
C28A C29A C19A 119.9(3)
C29A C30A C25A 122.1(3)
C29A C30A H30A 118.9
C25A C30A H30A 118.9
C33A C31A H31A 109.5
C33A C31A H31B 109.5
H31A C31A H31B 109.5
C33A C31A H31C 109.5
H31A C31A H31C 109.5
H31B C31A H31C 109.5
C33A C32A H32A 109.5
C33A C32A H32B 109.5
H32A C32A H32B 109.5
C33A C32A H32C 109.5
H32A C32A H32C 109.5
H32B C32A H32C 109.5
C32A C33A C31A 109.2(3)
C32A C33A P2A 109.7(2)
C31A C33A P2A 113.3(3)
C32A C33A H33A 108.2
C31A C33A H33A 108.2
P2A C33A H33A 108.2
C36A C34A H34A 109.5
C36A C34A H34B 109.5
H34A C34A H34B 109.5
C36A C34A H34C 109.5
H34A C34A H34C 109.5
H34B C34A H34C 109.5
C36A C35A H35A 109.5
C36A C35A H35B 109.5
H35A C35A H35B 109.5
C36A C35A H35C 109.5
H35A C35A H35C 109.5
H35B C35A H35C 109.5
C35A C36A C34A 111.4(3)
C35A C36A P2A 114.3(2)
C34A C36A P2A 110.8(2)
C35A C36A H36A 106.6
C34A C36A H36A 106.6
P2A C36A H36A 106.6
C37B Ni1B P1B 86.68(12)
C37B Ni1B P2B 87.54(12)
P1B Ni1B P2B 174.15(4)
C37B Ni1B Cl1B 169.35(19)
P1B Ni1B Cl1B 92.84(4)
P2B Ni1B Cl1B 92.67(4)
C7B P1B C3B 105.94(17)
C7B P1B C6B 101.11(17)
C3B P1B C6B 103.59(19)
C7B P1B Ni1B 116.47(11)
C3B P1B Ni1B 113.01(15)
C6B P1B Ni1B 115.19(13)
C25B P2B C33B 107.75(19)
C25B P2B C36B 102.98(16)
C33B P2B C36B 101.92(17)
C25B P2B Ni1B 114.96(11)
C33B P2B Ni1B 111.39(14)
C36B P2B Ni1B 116.62(12)
C38B C37B Ni1B 138.8(5)
C38B C37B H37C 110.6
Ni1B C37B H37C 110.6
C37B C38B H38C 120.0
C37B C38B H38D 120.0
H38C C38B H38D 120.0
C18B O1B C24B 105.8(3)
C3B C1B H1BA 109.5
C3B C1B H1BB 109.5
H1BA C1B H1BB 109.5
C3B C1B H1BC 109.5
H1BA C1B H1BC 109.5
H1BB C1B H1BC 109.5
C3B C2B H2BA 109.5
C3B C2B H2BB 109.5
H2BA C2B H2BB 109.5
C3B C2B H2BC 109.5
H2BA C2B H2BC 109.5
H2BB C2B H2BC 109.5
C1B C3B C2B 109.9(4)
C1B C3B P1B 113.9(3)
C2B C3B P1B 108.3(3)
C1B C3B H3BA 108.2
C2B C3B H3BA 108.2
P1B C3B H3BA 108.2
C6B C4B H4BA 109.5
C6B C4B H4BB 109.5
H4BA C4B H4BB 109.5
C6B C4B H4BC 109.5
H4BA C4B H4BC 109.5
H4BB C4B H4BC 109.5
C6B C5B H5BA 109.5
C6B C5B H5BB 109.5
H5BA C5B H5BB 109.5
C6B C5B H5BC 109.5
H5BA C5B H5BC 109.5
H5BB C5B H5BC 109.5
C5B C6B C4B 111.6(4)
C5B C6B P1B 111.3(3)
C4B C6B P1B 114.3(3)
C5B C6B H6BA 106.4
C4B C6B H6BA 106.4
P1B C6B H6BA 106.4
C8B C7B C12B 118.9(3)
C8B C7B P1B 124.4(3)
C12B C7B P1B 116.5(2)
C7B C8B C9B 120.2(3)
C7B C8B H8BA 119.9
C9B C8B H8BA 119.9
C10B C9B C8B 120.3(3)
C10B C9B H9BA 119.9
C8B C9B H9BA 119.9
C9B C10B C11B 120.5(3)
C9B C10B H10B 119.7
C11B C10B H10B 119.7
C12B C11B C10B 118.5(3)
C12B C11B C13B 121.1(3)
C10B C11B C13B 120.1(3)
C11B C12B C7B 121.5(3)
C11B C12B H12B 119.2
C7B C12B H12B 119.2
C18B C13B C14B 114.7(3)
C18B C13B C11B 125.9(3)
C14B C13B C11B 119.3(3)
C15B C14B C13B 123.2(4)
C15B C14B H14B 118.4
C13B C14B H14B 118.4
C14B C15B C16B 120.9(4)
C14B C15B H15B 119.6
C16B C15B H15B 119.6
C15B C16B C17B 117.8(4)
C15B C16B H16B 121.1
C17B C16B H16B 121.1
C16B C17B C18B 120.0(4)
C16B C17B C23B 133.9(4)
C18B C17B C23B 106.0(3)
O1B C18B C13B 125.7(3)
O1B C18B C17B 111.0(3)
C13B C18B C17B 123.2(3)
C24B C19B C20B 113.9(4)
C24B C19B C29B 126.8(3)
C20B C19B C29B 119.3(4)
C21B C20B C19B 123.4(4)
C21B C20B H20B 118.3
C19B C20B H20B 118.3
C22B C21B C20B 121.1(4)
C22B C21B H21B 119.4
C20B C21B H21B 119.4
C21B C22B C23B 117.7(4)
C21B C22B H22B 121.2
C23B C22B H22B 121.2
C22B C23B C24B 120.1(4)
C22B C23B C17B 133.7(4)
C24B C23B C17B 106.2(3)
C19B C24B O1B 125.4(3)
C19B C24B C23B 123.8(3)
O1B C24B C23B 110.8(3)
C30B C25B C26B 118.3(4)
C30B C25B P2B 117.3(3)
C26B C25B P2B 124.4(3)
C27B C26B C25B 120.1(4)
C27B C26B H26B 119.9
C25B C26B H26B 119.9
C26B C27B C28B 121.3(4)
C26B C27B H27B 119.4
C28B C27B H27B 119.4
C27B C28B C29B 120.3(4)
C27B C28B H28B 119.9
C29B C28B H28B 119.9
C30B C29B C28B 117.7(4)
C30B C29B C19B 122.3(3)
C28B C29B C19B 119.9(3)
C29B C30B C25B 122.2(3)
C29B C30B H30B 118.9
C25B C30B H30B 118.9
C33B C31B H31D 109.5
C33B C31B H31E 109.5
H31D C31B H31E 109.5
C33B C31B H31F 109.5
H31D C31B H31F 109.5
H31E C31B H31F 109.5
C33B C32B H32D 109.5
C33B C32B H32E 109.5
H32D C32B H32E 109.5
C33B C32B H32F 109.5
H32D C32B H32F 109.5
H32E C32B H32F 109.5
C32B C33B C31B 109.1(4)
C32B C33B P2B 113.1(3)
C31B C33B P2B 109.5(3)
C32B C33B H33B 108.4
C31B C33B H33B 108.4
P2B C33B H33B 108.4
C36B C34B H34D 109.5
C36B C34B H34E 109.5
H34D C34B H34E 109.5
C36B C34B H34F 109.5
H34D C34B H34F 109.5
H34E C34B H34F 109.5
C36B C35B H35D 109.5
C36B C35B H35E 109.5
H35D C35B H35E 109.5
C36B C35B H35F 109.5
H35D C35B H35F 109.5
H35E C35B H35F 109.5
C35B C36B C34B 111.6(3)
C35B C36B P2B 111.0(2)
C34B C36B P2B 114.3(3)
C35B C36B H36B 106.5
C34B C36B H36B 106.5
P2B C36B H36B 106.5

loop_
_geom_bond_atom_site_label_1
_geom_bond_atom_site_label_2
_geom_bond_distance
Ni1A C37A 1.919(4)
Ni1A P1A 2.2041(11)
Ni1A P2A 2.2099(10)
Ni1A Cl1A 2.2406(10)
P1A C7A 1.819(3)
P1A C3A 1.851(4)
P1A C6A 1.856(4)
P2A C25A 1.827(4)
P2A C33A 1.855(3)
P2A C36A 1.860(3)
C37A C38A 1.220(6)
C37A H37A 0.9300
C38A H38A 0.9300
C38A H38B 0.9300
O1A C18A 1.390(4)
O1A C24A 1.397(4)
C1A C3A 1.523(6)
C1A H1AA 0.9600
C1A H1AB 0.9600
C1A H1AC 0.9600
C2A C3A 1.529(6)
C2A H2AA 0.9600
C2A H2AB 0.9600
C2A H2AC 0.9600
C3A H3AA 0.9800
C4A C6A 1.530(6)
C4A H4AA 0.9600
C4A H4AB 0.9600
C4A H4AC 0.9600
C5A C6A 1.517(6)
C5A H5AA 0.9600
C5A H5AB 0.9600
C5A H5AC 0.9600
C6A H6AA 0.9800
C7A C8A 1.389(5)
C7A C12A 1.402(5)
C8A C9A 1.392(6)
C8A H8AA 0.9300
C9A C10A 1.379(6)
C9A H9AA 0.9300
C10A C11A 1.398(5)
C10A H10A 0.9300
C11A C12A 1.395(5)
C11A C13A 1.476(5)
C12A H12A 0.9300
C13A C18A 1.399(5)
C13A C14A 1.407(5)
C14A C15A 1.393(6)
C14A H14A 0.9300
C15A C16A 1.370(6)
C15A H15A 0.9300
C16A C17A 1.403(5)
C16A H16A 0.9300
C17A C18A 1.388(5)
C17A C23A 1.443(5)
C19A C24A 1.394(5)
C19A C20A 1.400(5)
C19A C29A 1.487(5)
C20A C21A 1.389(6)
C20A H20A 0.9300
C21A C22A 1.373(6)
C21A H21A 0.9300
C22A C23A 1.396(5)
C22A H22A 0.9300
C23A C24A 1.392(5)
C25A C26A 1.393(5)
C25A C30A 1.398(5)
C26A C27A 1.390(6)
C26A H26A 0.9300
C27A C28A 1.382(6)
C27A H27A 0.9300
C28A C29A 1.405(5)
C28A H28A 0.9300
C29A C30A 1.395(5)
C30A H30A 0.9300
C31A C33A 1.528(5)
C31A H31A 0.9600
C31A H31B 0.9600
C31A H31C 0.9600
C32A C33A 1.527(5)
C32A H32A 0.9600
C32A H32B 0.9600
C32A H32C 0.9600
C33A H33A 0.9800
C34A C36A 1.529(5)
C34A H34A 0.9600
C34A H34B 0.9600
C34A H34C 0.9600
C35A C36A 1.521(5)
C35A H35A 0.9600
C35A H35B 0.9600
C35A H35C 0.9600
C36A H36A 0.9800
Ni1B C37B 1.934(5)
Ni1B P1B 2.1959(11)
Ni1B P2B 2.2093(10)
Ni1B Cl1B 2.2616(11)
P1B C7B 1.820(3)
P1B C3B 1.850(4)
P1B C6B 1.856(4)
P2B C25B 1.826(4)
P2B C33B 1.853(4)
P2B C36B 1.853(3)
C37B C38B 1.053(6)
C37B H37C 0.9300
C38B H38C 0.9300
C38B H38D 0.9300
O1B C18B 1.393(4)
O1B C24B 1.396(4)
C1B C3B 1.520(6)
C1B H1BA 0.9600
C1B H1BB 0.9600
C1B H1BC 0.9600
C2B C3B 1.531(6)
C2B H2BA 0.9600
C2B H2BB 0.9600
C2B H2BC 0.9600
C3B H3BA 0.9800
C4B C6B 1.527(6)
C4B H4BA 0.9600
C4B H4BB 0.9600
C4B H4BC 0.9600
C5B C6B 1.520(6)
C5B H5BA 0.9600
C5B H5BB 0.9600
C5B H5BC 0.9600
C6B H6BA 0.9800
C7B C8B 1.386(5)
C7B C12B 1.394(5)
C8B C9B 1.393(5)
C8B H8BA 0.9300
C9B C10B 1.378(6)
C9B H9BA 0.9300
C10B C11B 1.397(5)
C10B H10B 0.9300
C11B C12B 1.390(5)
C11B C13B 1.484(5)
C12B H12B 0.9300
C13B C18B 1.395(5)
C13B C14B 1.398(5)
C14B C15B 1.382(6)
C14B H14B 0.9300
C15B C16B 1.385(6)
C15B H15B 0.9300
C16B C17B 1.396(5)
C16B H16B 0.9300
C17B C18B 1.396(5)
C17B C23B 1.447(6)
C19B C24B 1.391(5)
C19B C20B 1.400(5)
C19B C29B 1.488(6)
C20B C21B 1.386(7)
C20B H20B 0.9300
C21B C22B 1.375(7)
C21B H21B 0.9300
C22B C23B 1.391(5)
C22B H22B 0.9300
C23B C24B 1.396(5)
C25B C30B 1.396(5)
C25B C26B 1.400(5)
C26B C27B 1.366(6)
C26B H26B 0.9300
C27B C28B 1.385(6)
C27B H27B 0.9300
C28B C29B 1.402(5)
C28B H28B 0.9300
C29B C30B 1.391(5)
C30B H30B 0.9300
C31B C33B 1.534(6)
C31B H31D 0.9600
C31B H31E 0.9600
C31B H31F 0.9600
C32B C33B 1.528(6)
C32B H32D 0.9600
C32B H32E 0.9600
C32B H32F 0.9600
C33B H33B 0.9800
C34B C36B 1.527(5)
C34B H34D 0.9600
C34B H34E 0.9600
C34B H34F 0.9600
C35B C36B 1.524(5)
C35B H35D 0.9600
C35B H35E 0.9600
C35B H35F 0.9600
C36B H36B 0.9800

loop_
_geom_torsion_atom_site_label_1
_geom_torsion_atom_site_label_2
_geom_torsion_atom_site_label_3
_geom_torsion_atom_site_label_4
_geom_torsion
C37A Ni1A P1A C7A -46.34(18)
Cl1A Ni1A P1A C7A 143.97(13)
C37A Ni1A P1A C3A 77.08(19)
Cl1A Ni1A P1A C3A -92.61(14)
C37A Ni1A P1A C6A -164.05(19)
Cl1A Ni1A P1A C6A 26.25(15)
C37A Ni1A P2A C25A 42.14(18)
Cl1A Ni1A P2A C25A -148.16(13)
C37A Ni1A P2A C33A -80.76(18)
Cl1A Ni1A P2A C33A 88.94(13)
C37A Ni1A P2A C36A 162.48(18)
Cl1A Ni1A P2A C36A -27.82(13)
P1A Ni1A C37A C38A 93.4(4)
P2A Ni1A C37A C38A -86.5(4)
Cl1A Ni1A C37A C38A -170.9(4)
C7A P1A C3A C1A -166.5(3)
C6A P1A C3A C1A -60.9(4)
Ni1A P1A C3A C1A 64.7(3)
C7A P1A C3A C2A 68.8(4)
C6A P1A C3A C2A 174.4(3)
Ni1A P1A C3A C2A -60.0(4)
C7A P1A C6A C5A -66.6(3)
C3A P1A C6A C5A -176.2(3)
Ni1A P1A C6A C5A 59.4(3)
C7A P1A C6A C4A 60.8(3)
C3A P1A C6A C4A -48.8(3)
Ni1A P1A C6A C4A -173.2(3)
C3A P1A C7A C8A 19.5(4)
C6A P1A C7A C8A -87.9(3)
Ni1A P1A C7A C8A 146.7(3)
C3A P1A C7A C12A -167.4(3)
C6A P1A C7A C12A 85.2(3)
Ni1A P1A C7A C12A -40.2(3)
C12A C7A C8A C9A -1.1(5)
P1A C7A C8A C9A 171.9(3)
C7A C8A C9A C10A -0.3(6)
C8A C9A C10A C11A 0.2(6)
C9A C10A C11A C12A 1.3(6)
C9A C10A C11A C13A -174.0(4)
C10A C11A C12A C7A -2.7(5)
C13A C11A C12A C7A 172.5(3)
C8A C7A C12A C11A 2.6(5)
P1A C7A C12A C11A -170.9(3)
C12A C11A C13A C18A 44.1(5)
C10A C11A C13A C18A -140.8(4)
C12A C11A C13A C14A -134.1(4)
C10A C11A C13A C14A 41.0(5)
C18A C13A C14A C15A -0.6(6)
C11A C13A C14A C15A 177.8(4)
C13A C14A C15A C16A 1.6(6)
C14A C15A C16A C17A 0.0(6)
C15A C16A C17A C18A -2.3(6)
C15A C16A C17A C23A -179.8(4)
C16A C17A C18A O1A -176.6(3)
C23A C17A C18A O1A 1.5(4)
C16A C17A C18A C13A 3.4(5)
C23A C17A C18A C13A -178.5(3)
C24A O1A C18A C17A -0.1(4)
C24A O1A C18A C13A 179.8(3)
C14A C13A C18A C17A -1.8(5)
C11A C13A C18A C17A 179.9(3)
C14A C13A C18A O1A 178.2(3)
C11A C13A C18A O1A -0.1(6)
C24A C19A C20A C21A 0.4(5)
C29A C19A C20A C21A -176.9(4)
C19A C20A C21A C22A 0.9(6)
C20A C21A C22A C23A -0.7(6)
C21A C22A C23A C24A -0.7(5)
C21A C22A C23A C17A 179.8(4)
C18A C17A C23A C24A -2.2(4)
C16A C17A C23A C24A 175.5(4)
C18A C17A C23A C22A 177.4(4)
C16A C17A C23A C22A -4.9(7)
C22A C23A C24A C19A 2.1(5)
C17A C23A C24A C19A -178.2(3)
C22A C23A C24A O1A -177.4(3)
C17A C23A C24A O1A 2.2(4)
C20A C19A C24A C23A -1.9(5)
C29A C19A C24A C23A 175.2(3)
C20A C19A C24A O1A 177.6(3)
C29A C19A C24A O1A -5.3(6)
C18A O1A C24A C23A -1.3(4)
C18A O1A C24A C19A 179.1(3)
C33A P2A C25A C26A -9.9(3)
C36A P2A C25A C26A 96.7(3)
Ni1A P2A C25A C26A -135.2(3)
C33A P2A C25A C30A 170.1(3)
C36A P2A C25A C30A -83.3(3)
Ni1A P2A C25A C30A 44.9(3)
C30A C25A C26A C27A -0.8(5)
P2A C25A C26A C27A 179.2(3)
C25A C26A C27A C28A 1.6(6)
C26A C27A C28A C29A -0.3(6)
C27A C28A C29A C30A -1.7(5)
C27A C28A C29A C19A 174.4(3)
C24A C19A C29A C30A -44.1(5)
C20A C19A C29A C30A 132.9(4)
C24A C19A C29A C28A 140.0(4)
C20A C19A C29A C28A -43.0(5)
C28A C29A C30A C25A 2.5(5)
C19A C29A C30A C25A -173.5(3)
C26A C25A C30A C29A -1.2(5)
P2A C25A C30A C29A 178.7(3)
C25A P2A C33A C32A 166.8(2)
C36A P2A C33A C32A 59.8(3)
Ni1A P2A C33A C32A -65.9(3)
C25A P2A C33A C31A -70.9(3)
C36A P2A C33A C31A -177.9(3)
Ni1A P2A C33A C31A 56.4(3)
C25A P2A C36A C35A -61.9(3)
C33A P2A C36A C35A 49.0(3)
Ni1A P2A C36A C35A 171.1(2)
C25A P2A C36A C34A 64.9(3)
C33A P2A C36A C34A 175.8(3)
Ni1A P2A C36A C34A -62.0(3)
C37B Ni1B P1B C7B 44.7(2)
Cl1B Ni1B P1B C7B -145.91(13)
C37B Ni1B P1B C3B -78.3(2)
Cl1B Ni1B P1B C3B 91.08(14)
C37B Ni1B P1B C6B 162.9(2)
Cl1B Ni1B P1B C6B -27.73(15)
C37B Ni1B P2B C25B -43.8(2)
Cl1B Ni1B P2B C25B 146.89(13)
C37B Ni1B P2B C33B 79.2(2)
Cl1B Ni1B P2B C33B -90.19(15)
C37B Ni1B P2B C36B -164.5(2)
Cl1B Ni1B P2B C36B 26.20(13)
P1B Ni1B C37B C38B -96.3(6)
P2B Ni1B C37B C38B 84.6(6)
Cl1B Ni1B C37B C38B 176.0(4)
C7B P1B C3B C1B -66.4(4)
C6B P1B C3B C1B -172.4(3)
Ni1B P1B C3B C1B 62.3(3)
C7B P1B C3B C2B 171.0(3)
C6B P1B C3B C2B 65.0(4)
Ni1B P1B C3B C2B -60.3(4)
C7B P1B C6B C5B 65.8(3)
C3B P1B C6B C5B 175.4(3)
Ni1B P1B C6B C5B -60.7(3)
C7B P1B C6B C4B -61.7(3)
C3B P1B C6B C4B 47.9(4)
Ni1B P1B C6B C4B 171.9(3)
C3B P1B C7B C8B -18.6(4)
C6B P1B C7B C8B 89.1(3)
Ni1B P1B C7B C8B -145.2(3)
C3B P1B C7B C12B 167.8(3)
C6B P1B C7B C12B -84.5(3)
Ni1B P1B C7B C12B 41.2(3)
C12B C7B C8B C9B -0.1(5)
P1B C7B C8B C9B -173.6(3)
C7B C8B C9B C10B 2.1(6)
C8B C9B C10B C11B -1.5(6)
C9B C10B C11B C12B -1.1(5)
C9B C10B C11B C13B 173.3(3)
C10B C11B C12B C7B 3.1(5)
C13B C11B C12B C7B -171.2(3)
C8B C7B C12B C11B -2.5(5)
P1B C7B C12B C11B 171.5(3)
C12B C11B C13B C18B -44.1(5)
C10B C11B C13B C18B 141.6(4)
C12B C11B C13B C14B 132.3(4)
C10B C11B C13B C14B -41.9(5)
C18B C13B C14B C15B 1.0(5)
C11B C13B C14B C15B -175.8(3)
C13B C14B C15B C16B -2.4(6)
C14B C15B C16B C17B 0.6(6)
C15B C16B C17B C18B 2.3(5)
C15B C16B C17B C23B -179.7(4)
C24B O1B C18B C13B -179.1(3)
C24B O1B C18B C17B 0.9(4)
C14B C13B C18B O1B -177.9(3)
C11B C13B C18B O1B -1.4(6)
C14B C13B C18B C17B 2.1(5)
C11B C13B C18B C17B 178.7(3)
C16B C17B C18B O1B 176.2(3)
C23B C17B C18B O1B -2.3(4)
C16B C17B C18B C13B -3.8(5)
C23B C17B C18B C13B 177.7(3)
C24B C19B C20B C21B -0.8(5)
C29B C19B C20B C21B 177.7(4)
C19B C20B C21B C22B -1.2(6)
C20B C21B C22B C23B 1.2(6)
C21B C22B C23B C24B 0.8(5)
C21B C22B C23B C17B 179.8(4)
C16B C17B C23B C22B 5.5(7)
C18B C17B C23B C22B -176.3(4)
C16B C17B C23B C24B -175.4(4)
C18B C17B C23B C24B 2.8(4)
C20B C19B C24B O1B -177.0(3)
C29B C19B C24B O1B 4.7(6)
C20B C19B C24B C23B 2.9(5)
C29B C19B C24B C23B -175.4(3)
C18B O1B C24B C19B -179.1(3)
C18B O1B C24B C23B 1.0(4)
C22B C23B C24B C19B -3.0(5)
C17B C23B C24B C19B 177.8(3)
C22B C23B C24B O1B 176.9(3)
C17B C23B C24B O1B -2.4(4)
C33B P2B C25B C30B -167.8(3)
C36B P2B C25B C30B 85.0(3)
Ni1B P2B C25B C30B -42.9(3)
C33B P2B C25B C26B 12.0(4)
C36B P2B C25B C26B -95.2(3)
Ni1B P2B C25B C26B 136.9(3)
C30B C25B C26B C27B 1.9(5)
P2B C25B C26B C27B -177.9(3)
C25B C26B C27B C28B -2.9(6)
C26B C27B C28B C29B 1.2(6)
C27B C28B C29B C30B 1.5(5)
C27B C28B C29B C19B -174.4(3)
C24B C19B C29B C30B 45.4(5)
C20B C19B C29B C30B -132.8(4)
C24B C19B C29B C28B -138.8(4)
C20B C19B C29B C28B 42.9(5)
C28B C29B C30B C25B -2.5(5)
C19B C29B C30B C25B 173.3(3)
C26B C25B C30B C29B 0.8(5)
P2B C25B C30B C29B -179.3(3)
C25B P2B C33B C32B 69.8(4)
C36B P2B C33B C32B 177.8(4)
Ni1B P2B C33B C32B -57.1(4)
C25B P2B C33B C31B -168.3(3)
C36B P2B C33B C31B -60.3(3)
Ni1B P2B C33B C31B 64.7(3)
C25B P2B C36B C35B -64.9(3)
C33B P2B C36B C35B -176.5(3)
Ni1B P2B C36B C35B 62.0(3)
C25B P2B C36B C34B 62.4(3)
C33B P2B C36B C34B -49.2(3)
Ni1B P2B C36B C34B -170.7(2)
